data_4073194
loop_
_publ_author_name
'Nemykin, Victor N.'
'Maximov, Alexander Y.'
'Koposov, Alexey Y.'

_publ_section_title
;
 Mercury-Free Preparation, Characterization, and Molecular Structure of
 Tricyanovinylferrocene Using an Unusual Reaction between Ferrocene and
 Tetracyanoethylene
;
_journal_issue 13
_journal_name_full Organometallics
_journal_page_first 3138
_journal_paper_doi 10.1021/om070160k
_journal_volume 26
_journal_year 2007
_chemical_formula_moiety 'C15 H9 Fe1 N3'
_chemical_formula_sum 'C15 H9 Fe N3'
_chemical_formula_weight 287.10
_space_group_IT_number 11
_symmetry_cell_setting monoclinic
_symmetry_space_group_name_Hall '-P 2yb'
_symmetry_space_group_name_H-M 'P 1 21/m 1'
_atom_sites_solution_hydrogens geom
_atom_sites_solution_primary direct
_audit_creation_date 06-01-12
_audit_creation_method CRYSTALS_ver_12.39
_cell_angle_alpha 90
_cell_angle_beta 106.26(3)
_cell_angle_gamma 90
_cell_formula_units_Z 2
_cell_length_a 6.9460(14)
_cell_length_b 9.800(2)
_cell_length_c 9.6527(19)
_cell_measurement_reflns_used 0
_cell_measurement_temperature 173
_cell_measurement_theta_max 0
_cell_measurement_theta_min 0
_cell_volume 630.8(2)
_computing_cell_refinement 'SAINT (Siemens ,1995)'
_computing_data_collection 'SMART (Siemens, 1993)'
_computing_data_reduction 'SAINT (Siemens ,1995)'
_computing_molecular_graphics 'CAMERON (Watkin et al 1996)'
_computing_publication_material 'CRYSTALS (Betteridge et al 2003)'
_computing_structure_refinement 'CRYSTALS (Betteridge et al 2003)'
_computing_structure_solution 'SIR92 (Altomare et al, 1994)'
_diffrn_ambient_temperature 173
_diffrn_measured_fraction_theta_full 0.998
_diffrn_measured_fraction_theta_max 0.998
_diffrn_measurement_device_type 'Bruker SMART'
_diffrn_measurement_method \w/2\q
_diffrn_radiation_monochromator graphite
_diffrn_radiation_type 'Mo K\a'
_diffrn_radiation_wavelength 0.71073
_diffrn_reflns_av_R_equivalents 0.028
_diffrn_reflns_limit_h_max 8
_diffrn_reflns_limit_h_min -8
_diffrn_reflns_limit_k_max 12
_diffrn_reflns_limit_k_min -12
_diffrn_reflns_limit_l_max 12
_diffrn_reflns_limit_l_min 0
_diffrn_reflns_number 2553
_diffrn_reflns_theta_full 26.400
_diffrn_reflns_theta_max 26.400
_diffrn_reflns_theta_min 2.198
_diffrn_standards_decay_% 0.00
_diffrn_standards_interval_time 60
_diffrn_standards_number 3
_exptl_absorpt_coefficient_mu 1.182
_exptl_absorpt_correction_T_max 0.89
_exptl_absorpt_correction_T_min 0.82
_exptl_absorpt_correction_type multi-scan
_exptl_absorpt_process_details 'Denzo/Scalepack (Otwinowski & Minor, 1996)'
_exptl_crystal_colour blue
_exptl_crystal_density_diffrn 1.512
_exptl_crystal_description block
_exptl_crystal_F_000 292
_exptl_crystal_size_max 0.22
_exptl_crystal_size_mid 0.15
_exptl_crystal_size_min 0.10
_refine_diff_density_max 0.31
_refine_diff_density_min -0.34
_refine_ls_extinction_method None
_refine_ls_goodness_of_fit_ref 0.9384
_refine_ls_hydrogen_treatment constr
_refine_ls_matrix_type full
_refine_ls_number_parameters 122
_refine_ls_number_reflns 926
_refine_ls_number_restraints 2
_refine_ls_R_factor_all 0.0637
_refine_ls_R_factor_gt 0.0332
_refine_ls_shift/su_max 0.000158
_refine_ls_structure_factor_coef Fsqd
_refine_ls_weighting_details
;
 Method, part 1, Chebychev polynomial, (Watkin, 1994, Prince, 1982) 
 [weight] = 1.0/[A~0~*T~0~(x)+A~1~*T~1~(x) ... +A~n-1~]*T~n-1~(x)] 
 where A~i~ are the Chebychev coefficients listed below and x= Fcalc/Fmax 
 Method = Robust Weighting (Prince, 1982) 
 W = [weight] * [1-(deltaF/6*sigmaF)^2^]^2^ 
 A~i~ are: 
 37.5 12.9 24.7 
;
_refine_ls_weighting_scheme calc
_refine_ls_wR_factor_all 0.0742
_refine_ls_wR_factor_gt 0.0625
_refine_ls_wR_factor_ref 0.0625
_reflns_limit_h_max 8
_reflns_limit_h_min -8
_reflns_limit_k_max 12
_reflns_limit_k_min 0
_reflns_limit_l_max 12
_reflns_limit_l_min 0
_reflns_number_gt 926
_reflns_number_total 1371
_reflns_threshold_expression I>3.00u(I)
_oxford_diffrn_Wilson_B_factor 1.35
_oxford_diffrn_Wilson_scale 1.17
_oxford_refine_ls_scale 1.029(4)
_oxford_structure_analysis_title '100-full in P2(1)'
_cod_data_source_file om070160k-file003.cif
_cod_data_source_block CRYSTALS_cif
_cod_depositor_comments
;
The following automatic conversions were performed:

'_symmetry_cell_setting' value 'Monoclinic' changed to 'monoclinic'
according to /home/saulius/struct/CIF-dictionaries/cif_core.dic
dictionary named 'cif_core.dic' version 2.4.1 from 2010-06-29.

Automatic conversion script
Id: cif_fix_values 1715 2011-07-08 13:25:40Z adriana 
;
_cod_original_sg_symbol_H-M 'P 1 21/m 1 '
_cod_original_formula_sum 'C15 H9 Fe1 N3'
_cod_database_code 4073194

loop_
_symmetry_equiv_pos_as_xyz
x,y,z
-x,-y,-z
-x,y+1/2,-z
x,-y+1/2,z

loop_
_atom_site_label
_atom_site_type_symbol
_atom_site_fract_x
_atom_site_fract_y
_atom_site_fract_z
_atom_site_U_iso_or_equiv
_atom_site_occupancy
_atom_site_adp_type
_atom_site_refinement_flags_posn
_atom_site_refinement_flags_adp
Fe1 Fe 0.70391(10) 0.7500 0.62591(8) 0.0196 1.0000 Uani S T
C6 C 0.4169(4) 0.6783(4) 0.5695(4) 0.0309 1.0000 Uani . .
C5 C 0.5193(5) 0.6332(4) 0.7106(4) 0.0316 1.0000 Uani . .
C4 C 0.5821(7) 0.750000(7) 0.7972(5) 0.0298 1.0000 Uani S T
C3 C 0.8286(5) 0.6783(4) 0.4715(4) 0.0332 1.0000 Uani . .
C2 C 0.9362(5) 0.6329(4) 0.6088(4) 0.0317 1.0000 Uani . .
C1 C 1.0086(7) 0.7500 0.6954(5) 0.0278 1.0000 Uani S T
C11 C 1.2882(9) 0.7500 1.0966(6) 0.0498 1.0000 Uani S T
N3 N 1.3623(9) 0.7500 1.2123(6) 0.0711 1.0000 Uani S T
N1 N 1.146(2) 0.4572(19) 0.9212(18) 0.0548 0.5000 Uani . .
H21 H 0.3613 0.6231 0.4905 0.0395 1.0000 Uiso R .
H31 H 0.5426 0.5430 0.7417 0.0393 1.0000 Uiso R .
H41 H 0.6545 0.7500 0.8938 0.0392 1.0000 Uiso RS .
H51 H 0.7634 0.6219 0.3950 0.0410 1.0000 Uiso R .
H61 H 0.9589 0.5434 0.6391 0.0400 1.0000 Uiso R .
C8 C 1.1976(10) 0.8078(7) 0.9485(7) 0.0278 0.5000 Uani . .
C10 C 1.2070(18) 0.9464(18) 0.9184(16) 0.0391 0.5000 Uani . .
N2 N 1.222(2) 1.0619(18) 0.9021(19) 0.0635 0.5000 Uani . .
C7 C 1.1106(9) 0.7152(5) 0.8451(7) 0.0237 0.5000 Uani . .
C9 C 1.1289(16) 0.5668(19) 0.8901(16) 0.0388 0.5000 Uani . .

loop_
_atom_site_aniso_label
_atom_site_aniso_U_11
_atom_site_aniso_U_22
_atom_site_aniso_U_33
_atom_site_aniso_U_23
_atom_site_aniso_U_13
_atom_site_aniso_U_12
Fe1 0.0173(3) 0.0194(3) 0.0224(3) 0.0000 0.0062(2) 0.0000
C6 0.0198(16) 0.039(2) 0.036(2) -0.0058(16) 0.0103(15) -0.0056(15)
C5 0.0295(18) 0.0287(19) 0.041(2) 0.0030(17) 0.0176(15) -0.0044(15)
C4 0.025(2) 0.041(3) 0.030(3) 0.0000 0.017(2) 0.0000
C3 0.0227(16) 0.044(2) 0.0344(19) -0.0141(17) 0.0103(15) -0.0017(16)
C2 0.0255(17) 0.031(2) 0.043(2) 0.0036(17) 0.0166(15) 0.0067(15)
C1 0.020(2) 0.037(3) 0.027(3) 0.0000 0.006(2) 0.0000
C11 0.045(3) 0.069(4) 0.033(3) 0.0000 0.006(3) 0.0000
N3 0.088(5) 0.083(4) 0.031(3) 0.0000 -0.004(3) 0.0000
N1 0.054(8) 0.055(8) 0.051(7) 0.025(6) 0.007(5) 0.009(6)
C8 0.024(3) 0.035(4) 0.026(4) 0.001(3) 0.009(3) 0.002(3)
C10 0.034(7) 0.052(8) 0.026(6) 0.008(5) -0.002(6) 0.018(8)
N2 0.089(12) 0.044(7) 0.057(6) -0.011(5) 0.020(7) -0.008(7)
C7 0.019(3) 0.026(5) 0.027(3) 0.004(3) 0.007(3) 0.003(2)
C9 0.022(6) 0.054(7) 0.034(7) 0.002(5) -0.004(5) -0.009(6)

loop_
_atom_type_symbol
_atom_type_scat_dispersion_real
_atom_type_scat_dispersion_imag
_atom_type_scat_Cromer_Mann_a1
_atom_type_scat_Cromer_Mann_b1
_atom_type_scat_Cromer_Mann_a2
_atom_type_scat_Cromer_Mann_b2
_atom_type_scat_Cromer_Mann_a3
_atom_type_scat_Cromer_Mann_b3
_atom_type_scat_Cromer_Mann_a4
_atom_type_scat_Cromer_Mann_b4
_atom_type_scat_Cromer_Mann_c
_atom_type_scat_source
C 0.0033 0.0016 2.3100 20.8439 1.0200 10.2075 1.5886 0.5687 0.8650 51.6512 0.2156 'International Tables Vol C 4.2.6.8 and 6.1.1.4'
H 0.0000 0.0000 0.4930 10.5109 0.3229 26.1257 0.1402 3.1424 0.0408 57.7998 0.0030 'International Tables Vol C 4.2.6.8 and 6.1.1.4'
N 0.0061 0.0033 12.2126 0.0057 3.1322 9.8933 2.0125 28.9975 1.1663 0.5826 -11.5290 'International Tables Vol C 4.2.6.8 and 6.1.1.4'
Fe 0.3463 0.8444 11.7695 4.7611 7.3573 0.3072 3.5222 15.3535 2.3045 76.8805 1.0369 'International Tables Vol C 4.2.6.8 and 6.1.1.4'

loop_
_geom_angle_atom_site_label_1
_geom_angle_site_symmetry_1
_geom_angle_atom_site_label_2
_geom_angle_atom_site_label_3
_geom_angle_site_symmetry_3
_geom_angle
_geom_angle_publ_flag
C5 4_565 Fe1 C3 4_565 122.52(14) yes
C5 4_565 Fe1 C6 4_565 40.60(13) yes
C3 4_565 Fe1 C6 4_565 105.58(13) yes
C5 4_565 Fe1 C2 4_565 108.52(13) yes
C3 4_565 Fe1 C2 4_565 40.20(13) yes
C6 4_565 Fe1 C2 4_565 121.67(14) yes
C5 4_565 Fe1 C6 . 68.00(14) yes
C3 4_565 Fe1 C6 . 120.35(14) yes
C6 4_565 Fe1 C6 . 40.3(2) yes
C2 4_565 Fe1 C6 . 156.31(13) yes
C5 4_565 Fe1 C5 . 67.8(2) yes
C3 4_565 Fe1 C5 . 157.05(13) yes
C6 4_565 Fe1 C5 . 68.00(14) yes
C2 4_565 Fe1 C5 . 161.86(13) yes
C6 . Fe1 C5 . 40.60(13) yes
C5 4_565 Fe1 C4 . 40.21(12) yes
C3 4_565 Fe1 C4 . 159.78(10) yes
C6 4_565 Fe1 C4 . 67.87(16) yes
C2 4_565 Fe1 C4 . 125.61(14) yes
C6 . Fe1 C4 . 67.87(16) yes
C5 4_565 Fe1 C3 . 157.05(13) yes
C3 4_565 Fe1 C3 . 40.2(2) yes
C6 4_565 Fe1 C3 . 120.35(14) yes
C2 4_565 Fe1 C3 . 68.01(14) yes
C6 . Fe1 C3 . 105.58(13) yes
C5 4_565 Fe1 C2 . 161.86(13) yes
C3 4_565 Fe1 C2 . 68.01(14) yes
C6 4_565 Fe1 C2 . 156.31(13) yes
C2 4_565 Fe1 C2 . 69.1(2) yes
C6 . Fe1 C2 . 121.67(14) yes
C5 4_565 Fe1 C1 . 125.27(14) yes
C3 4_565 Fe1 C1 . 68.08(15) yes
C6 4_565 Fe1 C1 . 159.68(10) yes
C2 4_565 Fe1 C1 . 41.16(12) yes
C6 . Fe1 C1 . 159.68(10) yes
C5 . Fe1 C4 . 40.21(12) yes
C5 . Fe1 C3 . 122.52(14) yes
C4 . Fe1 C3 . 159.78(10) yes
C5 . Fe1 C2 . 108.52(13) yes
C4 . Fe1 C2 . 125.61(14) yes
C3 . Fe1 C2 . 40.20(13) yes
C5 . Fe1 C1 . 125.27(14) yes
C4 . Fe1 C1 . 111.0(2) yes
C3 . Fe1 C1 . 68.08(15) yes
C2 . Fe1 C1 . 41.16(12) yes
C6 4_565 C6 Fe1 . 69.84(10) yes
C6 4_565 C6 C5 . 108.2(2) yes
Fe1 . C6 C5 . 70.20(18) yes
C6 4_565 C6 H21 . 125.732 no
Fe1 . C6 H21 . 124.895 no
C5 . C6 H21 . 126.105 no
C6 . C5 Fe1 . 69.20(19) yes
C6 . C5 C4 . 107.7(3) yes
Fe1 . C5 C4 . 70.1(2) yes
C6 . C5 H31 . 126.814 no
Fe1 . C5 H31 . 125.801 no
C4 . C5 H31 . 125.486 no
C5 4_565 C4 C5 . 108.3(4) yes
C5 4_565 C4 Fe1 . 69.7(2) yes
C5 . C4 Fe1 . 69.7(2) yes
C5 4_565 C4 H41 . 125.849 no
C5 . C4 H41 . 125.849 no
Fe1 . C4 H41 . 125.386 no
C3 4_565 C3 Fe1 . 69.91(10) yes
C3 4_565 C3 C2 . 108.5(2) yes
Fe1 . C3 C2 . 69.05(19) yes
C3 4_565 C3 H51 . 126.356 no
Fe1 . C3 H51 . 124.729 no
C2 . C3 H51 . 125.049 no
C3 . C2 Fe1 . 70.76(19) yes
C3 . C2 C1 . 107.9(3) yes
Fe1 . C2 C1 . 69.7(2) yes
C3 . C2 H61 . 126.863 no
Fe1 . C2 H61 . 125.547 no
C1 . C2 H61 . 125.274 no
C7 4_565 C1 C2 4_565 112.7(3) yes
C7 4_565 C1 C2 . 139.6(3) yes
C2 4_565 C1 C2 . 107.2(4) yes
C7 4_565 C1 Fe1 . 119.9(3) yes
C2 4_565 C1 Fe1 . 69.1(2) yes
C2 . C1 Fe1 . 69.1(2) yes
C7 4_565 C1 C7 . 27.0(4) yes
C2 4_565 C1 C7 . 139.6(3) yes
C2 . C1 C7 . 112.7(3) yes
Fe1 . C1 C7 . 119.9(3) yes
C8 4_565 C11 N3 . 157.8(3) yes
C8 4_565 C11 C8 . 44.3(6) yes
N3 . C11 C8 . 157.8(3) yes
C10 4_565 N1 C9 . 29.4(8) yes
C11 . C8 C9 4_565 136.8(8) yes
C11 . C8 C8 4_565 67.8(3) yes
C9 4_565 C8 C8 4_565 152.9(6) yes
C11 . C8 C7 4_565 144.1(7) yes
C9 4_565 C8 C7 4_565 76.1(8) yes
C8 4_565 C8 C7 4_565 77.4(5) yes
C11 . C8 C10 . 122.3(8) yes
C9 4_565 C8 C10 . 22.9(5) yes
C8 4_565 C8 C10 . 167.0(7) yes
C7 4_565 C8 C10 . 93.5(8) yes
C11 . C8 C7 . 115.4(5) yes
C9 4_565 C8 C7 . 105.3(7) yes
C8 4_565 C8 C7 . 48.1(3) yes
C7 4_565 C8 C7 . 29.3(5) yes
C10 . C8 C7 . 122.3(8) yes
C8 . C10 C7 4_565 35.4(5) yes
C8 . C10 N1 4_565 146.8(17) yes
C7 4_565 C10 N1 4_565 134.9(13) yes
C8 . C10 N2 . 175.8(15) yes
C7 4_565 C10 N2 . 148.8(14) yes
N1 4_565 C10 N2 . 33.2(10) yes
C9 4_565 N2 C10 . 22.0(7) yes
C1 . C7 C8 . 124.3(5) yes
C1 . C7 C10 4_565 128.6(6) yes
C8 . C7 C10 4_565 105.1(6) yes
C1 . C7 C8 4_565 173.8(7) yes
C8 . C7 C8 4_565 54.5(7) yes
C10 4_565 C7 C8 4_565 51.1(6) yes
C1 . C7 C9 . 119.2(7) yes
C8 . C7 C9 . 116.5(7) yes
C10 4_565 C7 C9 . 16.7(6) yes
C8 4_565 C7 C9 . 62.3(7) yes
C7 . C9 N2 4_565 152.2(14) yes
C7 . C9 C8 4_565 41.7(6) yes
N2 4_565 C9 C8 4_565 131.7(11) yes
C7 . C9 N1 . 178.1(16) yes
N2 4_565 C9 N1 . 26.0(10) yes
C8 4_565 C9 N1 . 138.7(15) yes

loop_
_geom_bond_atom_site_label_1
_geom_bond_atom_site_label_2
_geom_bond_site_symmetry_2
_geom_bond_distance
_geom_bond_publ_flag
Fe1 C5 4_565 2.052(3) yes
Fe1 C3 4_565 2.047(3) yes
Fe1 C6 4_565 2.039(3) yes
Fe1 C2 4_565 2.024(3) yes
Fe1 C6 . 2.039(3) yes
Fe1 C5 . 2.052(3) yes
Fe1 C4 . 2.057(4) yes
Fe1 C3 . 2.047(3) yes
Fe1 C2 . 2.024(3) yes
Fe1 C1 . 2.033(5) yes
C6 C6 4_565 1.405(7) yes
C6 C5 . 1.419(5) yes
C6 H21 . 0.926 no
C5 C4 . 1.413(4) yes
C5 H31 . 0.932 no
C4 H41 . 0.928 no
C3 C3 4_565 1.406(7) yes
C3 C2 . 1.399(5) yes
C3 H51 . 0.932 no
C2 C1 . 1.426(4) yes
C2 H61 . 0.924 no
C1 C7 4_565 1.460(7) yes
C1 C7 . 1.460(7) yes
C11 C8 4_565 1.503(8) yes
C11 N3 . 1.091(7) yes
C11 C8 . 1.503(8) yes
N1 C10 4_565 1.04(2) yes
N1 C9 . 1.11(3) yes
C8 C9 4_565 1.380(18) yes
C8 C8 4_565 1.133(14) yes
C8 C7 4_565 1.037(8) yes
C8 C10 . 1.394(19) yes
C8 C7 . 1.359(8) yes
C10 C7 4_565 1.787(18) yes
C10 N2 . 1.15(3) yes
N2 C9 4_565 1.41(2) yes
C7 C9 . 1.513(19) yes
